data_7020749
loop_
_publ_author_name
'Qin, Yuan-cheng'
'Feng, Xue-feng'
'Luo, Feng'
'Sun, Gong-ming'
'Song, Yu-mei'
'Tian, Xiao-zhao'
'Huang, Hai-xiao'
'Zhu, Yan'
'Yuan, Zi-jun'
'Luo, Ming-biao'
'Liu, Shu-juan'
'Xu, Wen-yuan'

_publ_section_title
;
 A microporous metal-organic framework containing an exceptional
 four-connecting 4(2)6(4) topology and a combined effect for highly
 selective adsorption of CO2 over N2.
;
_journal_issue 1
_journal_name_full 'Dalton transactions (Cambridge, England : 2003)'
_journal_page_first 50
_journal_page_last 53
_journal_paper_doi 10.1039/c2dt31905e
_journal_volume 42
_journal_year 2013
_chemical_formula_sum 'C45 H30 N5 O15 Zn2'
_chemical_formula_weight 1011.48
_chemical_name_systematic
;
?
;
_space_group_IT_number 12
_symmetry_cell_setting monoclinic
_symmetry_space_group_name_Hall '-C 2y'
_symmetry_space_group_name_H-M 'C 1 2/m 1'
_atom_sites_solution_hydrogens geom
_atom_sites_solution_primary direct
_atom_sites_solution_secondary difmap
_audit_creation_method SHELXL-97
_cell_angle_alpha 90.00
_cell_angle_beta 93.9740(10)
_cell_angle_gamma 90.00
_cell_formula_units_Z 4
_cell_length_a 13.0843(2)
_cell_length_b 25.4045(4)
_cell_length_c 16.3416(3)
_cell_measurement_reflns_used 9947
_cell_measurement_temperature 296(2)
_cell_measurement_theta_max 27.50
_cell_measurement_theta_min 2.22
_cell_volume 5418.89(16)
_computing_cell_refinement 'Bruker SMART'
_computing_data_collection 'Bruker SMART'
_computing_data_reduction 'Bruker SAINT'
_computing_molecular_graphics 'Bruker SHELXTL'
_computing_publication_material 'Bruker SHELXTL'
_computing_structure_refinement 'SHELXL-97 (Sheldrick, 1997)'
_computing_structure_solution 'SHELXS-97 (Sheldrick, 1990)'
_diffrn_ambient_temperature 296(2)
_diffrn_measured_fraction_theta_full 0.999
_diffrn_measured_fraction_theta_max 0.999
_diffrn_measurement_device_type 'CCD area detector'
_diffrn_measurement_method 'phi and omega scans'
_diffrn_radiation_monochromator graphite
_diffrn_radiation_source 'fine-focus sealed tube'
_diffrn_radiation_type MoK\a
_diffrn_radiation_wavelength 0.71073
_diffrn_reflns_av_R_equivalents 0.0248
_diffrn_reflns_av_sigmaI/netI 0.0209
_diffrn_reflns_limit_h_max 15
_diffrn_reflns_limit_h_min -15
_diffrn_reflns_limit_k_max 30
_diffrn_reflns_limit_k_min -25
_diffrn_reflns_limit_l_max 19
_diffrn_reflns_limit_l_min -19
_diffrn_reflns_number 20858
_diffrn_reflns_theta_full 25.00
_diffrn_reflns_theta_max 25.00
_diffrn_reflns_theta_min 2.09
_exptl_absorpt_coefficient_mu 0.948
_exptl_absorpt_correction_T_max 0.8331
_exptl_absorpt_correction_T_min 0.7975
_exptl_absorpt_correction_type multi-scan
_exptl_crystal_colour Colorless
_exptl_crystal_density_diffrn 1.240
_exptl_crystal_density_method 'not measured'
_exptl_crystal_description Block
_exptl_crystal_F_000 2060
_exptl_crystal_size_max 0.25
_exptl_crystal_size_mid 0.25
_exptl_crystal_size_min 0.20
_platon_squeeze_details
;
;
_refine_diff_density_max 0.543
_refine_diff_density_min -0.352
_refine_diff_density_rms 0.069
_refine_ls_extinction_method none
_refine_ls_goodness_of_fit_ref 1.109
_refine_ls_hydrogen_treatment refU
_refine_ls_matrix_type full
_refine_ls_number_parameters 317
_refine_ls_number_reflns 4880
_refine_ls_number_restraints 0
_refine_ls_restrained_S_all 1.109
_refine_ls_R_factor_all 0.0361
_refine_ls_R_factor_gt 0.0321
_refine_ls_shift/su_max 0.001
_refine_ls_shift/su_mean 0.000
_refine_ls_structure_factor_coef Fsqd
_refine_ls_weighting_details 'calc w=1/[\s^2^(Fo^2^)+(0.0660P)^2^+2.9616P] where P=(Fo^2^+2Fc^2^)/3'
_refine_ls_weighting_scheme calc
_refine_ls_wR_factor_gt 0.1020
_refine_ls_wR_factor_ref 0.1043
_reflns_number_gt 4275
_reflns_number_total 4880
_reflns_threshold_expression >2sigma(I)
_cod_data_source_file c2dt31905e.txt
_cod_data_source_block 1
_cod_depositor_comments
;
The following automatic conversions were performed:

'_symmetry_cell_setting' value 'Monoclinic' changed to 'monoclinic'
according to /home/saulius/struct/CIF-dictionaries/cif_core.dic
dictionary named 'cif_core.dic' version 2.4.2 from
2011-04-26.

'_exptl_absorpt_correction_type' value 'Multi-scan'
changed to 'multi-scan' according to
/home/saulius/struct/CIF-dictionaries/cif_core.dic dictionary named
'cif_core.dic' version 2.4.2 from
2011-04-26.

'_refine_ls_hydrogen_treatment' value 'refu' changed to
'refU' according to
/home/saulius/struct/CIF-dictionaries/cif_core.dic dictionary named
'cif_core.dic' version 2.4.2 from 2011-04-26.

Automatic conversion script
Id: cif_fix_values 1891 2012-01-12 08:04:46Z andrius 
;
_cod_original_sg_symbol_H-M C2/m
_cod_database_code 7020749

loop_
_symmetry_equiv_pos_as_xyz
'x, y, z'
'-x, y, -z'
'x+1/2, y+1/2, z'
'-x+1/2, y+1/2, -z'
'-x, -y, -z'
'x, -y, z'
'-x+1/2, -y+1/2, -z'
'x+1/2, -y+1/2, z'

loop_
_atom_site_label
_atom_site_type_symbol
_atom_site_fract_x
_atom_site_fract_y
_atom_site_fract_z
_atom_site_U_iso_or_equiv
_atom_site_adp_type
_atom_site_occupancy
_atom_site_symmetry_multiplicity
_atom_site_calc_flag
_atom_site_refinement_flags
C1 C 1.45224(16) 0.21683(9) 0.52218(13) 0.0311(5) Uani 1 1 d .
C2 C 1.32646(17) 0.26182(9) 0.59855(14) 0.0337(5) Uani 1 1 d .
H2 H 1.3028 0.2929 0.6207 0.040 Uiso 1 1 calc R
C3 C 0.7780(3) 0.0000 0.7253(2) 0.0350(7) Uani 1 2 d S
H3 H 0.8133 0.0000 0.7767 0.042 Uiso 1 2 calc SR
C4 C 0.77542(17) 0.09898(8) 0.73057(14) 0.0330(5) Uani 1 1 d .
C5 C 0.67052(17) 0.17126(9) 0.93918(15) 0.0349(5) Uani 1 1 d .
C6 C 1.05534(16) 0.25900(9) 0.73345(13) 0.0298(5) Uani 1 1 d .
C7 C 0.58205(15) 0.20104(9) 0.97094(12) 0.0281(4) Uani 1 1 d .
C8 C 0.88057(16) 0.27095(9) 0.81352(13) 0.0329(5) Uani 1 1 d .
H8 H 0.8209 0.2752 0.8407 0.040 Uiso 1 1 calc R
C9 C 1.27346(16) 0.21543(9) 0.60819(14) 0.0335(5) Uani 1 1 d .
C10 C 1.41439(17) 0.26239(9) 0.55622(14) 0.0348(5) Uani 1 1 d .
H10 H 1.4490 0.2940 0.5504 0.042 Uiso 1 1 calc R
C11 C 1.17844(18) 0.21052(10) 0.65419(15) 0.0395(6) Uani 1 1 d .
C12 C 1.00507(16) 0.21631(9) 0.76623(13) 0.0312(5) Uani 1 1 d .
H12 H 1.0318 0.1827 0.7609 0.037 Uiso 1 1 calc R
C13 C 0.5000 0.17390(13) 1.0000 0.0314(7) Uani 1 2 d S
H13 H 0.5000 0.1373 1.0000 0.038 Uiso 1 2 calc SR
C14 C 1.01506(17) 0.30890(9) 0.74246(14) 0.0367(5) Uani 1 1 d .
H14 H 1.0471 0.3381 0.7214 0.044 Uiso 1 1 calc R
C15 C 0.7027(2) 0.04720(10) 0.61015(16) 0.0510(7) Uani 1 1 d .
H15 H 0.6847 0.0789 0.5845 0.061 Uiso 1 1 calc R
C16 C 1.3098(2) 0.16993(10) 0.57375(18) 0.0463(6) Uani 1 1 d .
H16 H 1.2746 0.1385 0.5791 0.056 Uiso 1 1 calc R
C17 C 0.75231(19) 0.04760(9) 0.68796(14) 0.0381(5) Uani 1 1 d .
C18 C 0.92704(18) 0.31465(10) 0.78290(15) 0.0401(6) Uani 1 1 d .
H18 H 0.8990 0.3479 0.7895 0.048 Uiso 1 1 calc R
C19 C 0.6795(4) 0.0000 0.5702(2) 0.0576(11) Uani 1 2 d S
C20 C 0.5000 0.28304(12) 1.0000 0.0261(6) Uani 1 2 d S
C21 C 0.58202(15) 0.25554(8) 0.97119(12) 0.0274(4) Uani 1 1 d .
H21 H 0.6371 0.2738 0.9520 0.033 Uiso 1 1 calc R
C22 C 0.6315(4) 0.0000 0.4847(3) 0.0737(15) Uani 1 2 d S
C23 C 1.3975(2) 0.17056(10) 0.53173(16) 0.0438(6) Uani 1 1 d .
H23 H 1.4206 0.1394 0.5093 0.053 Uiso 1 1 calc R
C24 C 0.5000 0.34201(11) 1.0000 0.0271(6) Uani 1 2 d S
C25 C 0.5128(6) 0.0000 0.2756(4) 0.144(4) Uani 1 2 d S
C26 C 0.4464(6) 0.0481(2) 0.1550(4) 0.154(3) Uani 1 1 d .
H26A H 0.4436 0.0770 0.1927 0.231 Uiso 1 1 calc R
H26B H 0.3809 0.0442 0.1253 0.231 Uiso 1 1 calc R
H26C H 0.4978 0.0550 0.1172 0.231 Uiso 1 1 calc R
N1 N 0.91888(13) 0.22271(7) 0.80529(10) 0.0282(4) Uani 1 1 d .
N2 N 1.14542(14) 0.25409(8) 0.69127(12) 0.0354(4) Uani 1 1 d .
H2A H 1.1831 0.2817 0.6890 0.042 Uiso 1 1 calc R
N3 N 0.4717(4) 0.0000 0.2002(3) 0.0815(13) Uani 1 2 d S
O1 O 0.73577(13) 0.13971(6) 0.70340(11) 0.0442(4) Uani 1 1 d .
O2 O 0.83590(13) 0.09651(6) 0.79543(10) 0.0415(4) Uani 1 1 d .
O3 O 0.6145(3) 0.04295(9) 0.44972(15) 0.1170(13) Uani 1 1 d .
O4 O 1.13282(18) 0.16889(8) 0.65663(17) 0.0739(8) Uani 1 1 d .
O5 O 0.73060(11) 0.19844(6) 0.89754(10) 0.0389(4) Uani 1 1 d .
O6 O 0.68259(16) 0.12457(8) 0.95431(16) 0.0719(7) Uani 1 1 d .
O7 O 0.44112(12) 0.36626(6) 0.94909(10) 0.0394(4) Uani 1 1 d .
O11 O 0.5383(5) -0.0524(2) 0.3056(3) 0.0986(19) Uani 0.50 1 d P
Zn1 Zn 0.846473(17) 0.161213(9) 0.857965(14) 0.02690(11) Uani 1 1 d .

loop_
_atom_site_aniso_label
_atom_site_aniso_U_11
_atom_site_aniso_U_22
_atom_site_aniso_U_33
_atom_site_aniso_U_23
_atom_site_aniso_U_13
_atom_site_aniso_U_12
C1 0.0295(11) 0.0355(13) 0.0284(11) -0.0013(9) 0.0032(9) 0.0002(9)
C2 0.0345(11) 0.0311(12) 0.0364(12) -0.0045(9) 0.0092(9) 0.0005(9)
C3 0.0464(18) 0.0246(16) 0.0330(16) 0.000 -0.0050(14) 0.000
C4 0.0400(12) 0.0228(12) 0.0364(12) -0.0018(9) 0.0050(10) -0.0010(9)
C5 0.0315(11) 0.0313(13) 0.0423(13) -0.0060(10) 0.0069(10) 0.0004(9)
C6 0.0290(10) 0.0312(12) 0.0295(10) -0.0024(9) 0.0047(8) -0.0043(9)
C7 0.0270(10) 0.0294(12) 0.0283(10) -0.0022(9) 0.0046(8) 0.0005(9)
C8 0.0312(11) 0.0320(12) 0.0362(12) -0.0030(9) 0.0069(9) 0.0013(9)
C9 0.0324(11) 0.0334(12) 0.0355(12) -0.0028(9) 0.0083(9) -0.0013(9)
C10 0.0348(11) 0.0301(12) 0.0405(12) 0.0002(10) 0.0095(10) -0.0036(9)
C11 0.0385(12) 0.0328(13) 0.0490(14) -0.0055(11) 0.0155(11) -0.0074(10)
C12 0.0325(11) 0.0284(12) 0.0335(11) -0.0011(9) 0.0078(9) 0.0009(9)
C13 0.0323(16) 0.0263(16) 0.0361(17) 0.000 0.0065(13) 0.000
C14 0.0386(12) 0.0271(12) 0.0454(13) 0.0001(10) 0.0093(10) -0.0058(10)
C15 0.083(2) 0.0228(13) 0.0439(14) 0.0040(11) -0.0179(14) 0.0031(12)
C16 0.0447(14) 0.0331(13) 0.0638(17) -0.0104(12) 0.0223(13) -0.0085(11)
C17 0.0529(14) 0.0229(12) 0.0374(12) -0.0019(10) -0.0049(11) 0.0002(10)
C18 0.0424(13) 0.0259(12) 0.0531(15) -0.0031(11) 0.0105(11) 0.0031(10)
C19 0.095(3) 0.0272(19) 0.046(2) 0.000 -0.025(2) 0.000
C20 0.0272(14) 0.0266(16) 0.0241(14) 0.000 -0.0007(11) 0.000
C21 0.0254(10) 0.0283(11) 0.0289(10) -0.0005(9) 0.0044(8) -0.0037(8)
C22 0.123(4) 0.034(2) 0.058(3) 0.000 -0.033(3) 0.000
C23 0.0441(14) 0.0349(13) 0.0546(16) -0.0115(11) 0.0198(12) -0.0041(11)
C24 0.0279(15) 0.0240(16) 0.0297(15) 0.000 0.0038(12) 0.000
C25 0.097(5) 0.255(12) 0.076(4) 0.000 -0.014(4) 0.000
C26 0.203(7) 0.083(4) 0.167(5) 0.022(4) -0.047(5) 0.009(4)
N1 0.0275(9) 0.0299(10) 0.0277(9) -0.0015(7) 0.0042(7) -0.0025(7)
N2 0.0345(10) 0.0296(10) 0.0437(11) -0.0046(8) 0.0148(8) -0.0073(8)
N3 0.107(3) 0.056(2) 0.078(3) 0.000 -0.024(3) 0.000
O1 0.0568(11) 0.0203(8) 0.0549(10) -0.0005(8) -0.0012(8) 0.0041(7)
O2 0.0550(10) 0.0277(9) 0.0403(9) -0.0094(7) -0.0072(8) 0.0027(7)
O3 0.225(4) 0.0421(14) 0.0725(16) 0.0089(12) -0.069(2) 0.0047(18)
O4 0.0746(14) 0.0366(11) 0.118(2) -0.0245(11) 0.0625(15) -0.0201(10)
O5 0.0322(8) 0.0382(9) 0.0481(9) -0.0031(8) 0.0165(7) 0.0008(7)
O6 0.0629(12) 0.0324(11) 0.1263(19) 0.0055(12) 0.0494(13) 0.0119(9)
O7 0.0452(9) 0.0268(9) 0.0443(9) -0.0001(7) -0.0108(7) 0.0016(7)
O11 0.154(5) 0.063(3) 0.072(3) 0.001(3) -0.043(3) 0.018(3)
Zn1 0.02730(16) 0.02232(17) 0.03148(17) -0.00322(9) 0.00493(10) -0.00062(9)

loop_
_atom_type_symbol
_atom_type_description
_atom_type_scat_dispersion_real
_atom_type_scat_dispersion_imag
_atom_type_scat_source
C C 0.0033 0.0016 'International Tables Vol C Tables 4.2.6.8 and 6.1.1.4'
H H 0.0000 0.0000 'International Tables Vol C Tables 4.2.6.8 and 6.1.1.4'
N N 0.0061 0.0033 'International Tables Vol C Tables 4.2.6.8 and 6.1.1.4'
O O 0.0106 0.0060 'International Tables Vol C Tables 4.2.6.8 and 6.1.1.4'
Zn Zn 0.2839 1.4301 'International Tables Vol C Tables 4.2.6.8 and 6.1.1.4'

loop_
_geom_angle_atom_site_label_1
_geom_angle_atom_site_label_2
_geom_angle_atom_site_label_3
_geom_angle
_geom_angle_site_symmetry_1
_geom_angle_site_symmetry_3
C10 C1 C23 117.3(2) . .
C10 C1 C1 121.98(13) . 2_856
C23 C1 C1 120.73(14) . 2_856
C9 C2 C10 120.5(2) . .
C9 C2 H2 119.8 . .
C10 C2 H2 119.8 . .
C17 C3 C17 121.6(3) . 6
C17 C3 H3 119.2 . .
C17 C3 H3 119.2 6 .
O1 C4 O2 124.2(2) . .
O1 C4 C17 120.0(2) . .
O2 C4 C17 115.79(19) . .
O6 C5 O5 123.9(2) . .
O6 C5 C7 120.7(2) . .
O5 C5 C7 115.4(2) . .
C14 C6 C12 118.56(19) . .
C14 C6 N2 118.01(19) . .
C12 C6 N2 123.4(2) . .
C21 C7 C13 119.7(2) . .
C21 C7 C5 120.27(19) . .
C13 C7 C5 120.0(2) . .
N1 C8 C18 121.7(2) . .
N1 C8 H8 119.1 . .
C18 C8 H8 119.1 . .
C2 C9 C16 118.4(2) . .
C2 C9 C11 124.6(2) . .
C16 C9 C11 117.0(2) . .
C2 C10 C1 121.5(2) . .
C2 C10 H10 119.2 . .
C1 C10 H10 119.2 . .
O4 C11 N2 121.7(2) . .
O4 C11 C9 120.9(2) . .
N2 C11 C9 117.3(2) . .
N1 C12 C6 121.5(2) . .
N1 C12 H12 119.3 . .
C6 C12 H12 119.3 . .
C7 C13 C7 120.4(3) 2_657 .
C7 C13 H13 119.8 2_657 .
C7 C13 H13 119.8 . .
C18 C14 C6 119.1(2) . .
C18 C14 H14 120.5 . .
C6 C14 H14 120.5 . .
C17 C15 C19 120.7(2) . .
C17 C15 H15 119.7 . .
C19 C15 H15 119.7 . .
C23 C16 C9 121.0(2) . .
C23 C16 H16 119.5 . .
C9 C16 H16 119.5 . .
C3 C17 C15 118.8(2) . .
C3 C17 C4 121.3(2) . .
C15 C17 C4 119.9(2) . .
C14 C18 C8 119.7(2) . .
C14 C18 H18 120.2 . .
C8 C18 H18 120.2 . .
C15 C19 C15 119.4(3) . 6
C15 C19 C22 120.30(16) . .
C15 C19 C22 120.30(16) 6 .
C21 C20 C21 119.6(3) . 2_657
C21 C20 C24 120.18(14) . .
C21 C20 C24 120.18(14) 2_657 .
C7 C21 C20 120.3(2) . .
C7 C21 H21 119.9 . .
C20 C21 H21 119.9 . .
O3 C22 O3 122.5(4) . 6
O3 C22 C19 118.7(2) . .
O3 C22 C19 118.7(2) 6 .
C16 C23 C1 121.2(2) . .
C16 C23 H23 119.4 . .
C1 C23 H23 119.4 . .
O7 C24 O7 121.2(3) 2_657 .
O7 C24 C20 119.38(13) 2_657 .
O7 C24 C20 119.38(13) . .
N3 C25 O11 112.8(3) . 6
N3 C25 O11 112.8(3) . .
O11 C25 O11 133.4(6) 6 .
N3 C26 H26A 109.5 . .
N3 C26 H26B 109.5 . .
H26A C26 H26B 109.5 . .
N3 C26 H26C 109.5 . .
H26A C26 H26C 109.5 . .
H26B C26 H26C 109.5 . .
C8 N1 C12 119.51(19) . .
C8 N1 Zn1 118.06(14) . .
C12 N1 Zn1 122.38(15) . .
C11 N2 C6 126.64(19) . .
C11 N2 H2A 116.7 . .
C6 N2 H2A 116.7 . .
C25 N3 C26 122.8(3) . .
C25 N3 C26 122.8(3) . 6
C26 N3 C26 114.4(5) . 6
C4 O2 Zn1 114.41(14) . .
C5 O5 Zn1 116.04(15) . .
C24 O7 Zn1 130.05(15) . 8_455
O2 Zn1 O5 124.22(7) . .
O2 Zn1 O7 96.60(7) . 8
O5 Zn1 O7 112.42(7) . 8
O2 Zn1 N1 116.38(7) . .
O5 Zn1 N1 99.42(7) . .
O7 Zn1 N1 107.41(7) 8 .

loop_
_geom_bond_atom_site_label_1
_geom_bond_atom_site_label_2
_geom_bond_distance
_geom_bond_site_symmetry_2
C1 C10 1.390(3) .
C1 C23 1.391(3) .
C1 C1 1.488(4) 2_856
C2 C9 1.382(3) .
C2 C10 1.383(3) .
C2 H2 0.9300 .
C3 C17 1.385(3) .
C3 C17 1.385(3) 6
C3 H3 0.9300 .
C4 O1 1.227(3) .
C4 O2 1.280(3) .
C4 C17 1.500(3) .
C5 O6 1.220(3) .
C5 O5 1.277(3) .
C5 C7 1.505(3) .
C6 C14 1.385(3) .
C6 C12 1.394(3) .
C6 N2 1.412(3) .
C7 C21 1.385(3) .
C7 C13 1.387(3) .
C8 N1 1.334(3) .
C8 C18 1.377(3) .
C8 H8 0.9300 .
C9 C16 1.384(3) .
C9 C11 1.502(3) .
C10 H10 0.9300 .
C11 O4 1.216(3) .
C11 N2 1.347(3) .
C12 N1 1.344(3) .
C12 H12 0.9300 .
C13 C7 1.387(3) 2_657
C13 H13 0.9300 .
C14 C18 1.375(3) .
C14 H14 0.9300 .
C15 C17 1.387(3) .
C15 C19 1.389(3) .
C15 H15 0.9300 .
C16 C23 1.378(3) .
C16 H16 0.9300 .
C18 H18 0.9300 .
C19 C15 1.389(3) 6
C19 C22 1.492(5) .
C20 C21 1.390(3) .
C20 C21 1.390(3) 2_657
C20 C24 1.498(4) .
C21 H21 0.9300 .
C22 O3 1.245(3) .
C22 O3 1.245(3) 6
C23 H23 0.9300 .
C24 O7 1.255(2) 2_657
C24 O7 1.255(2) .
C25 N3 1.311(8) .
C25 O11 1.449(5) 6
C25 O11 1.449(5) .
C26 N3 1.454(5) .
C26 H26A 0.9600 .
C26 H26B 0.9600 .
C26 H26C 0.9600 .
N1 Zn1 2.0475(18) .
N2 H2A 0.8600 .
N3 C26 1.454(5) 6
O2 Zn1 1.9353(15) .
O5 Zn1 1.9357(15) .
O7 Zn1 1.9957(15) 8_455
Zn1 O7 1.9957(15) 8

loop_
_geom_torsion_atom_site_label_1
_geom_torsion_atom_site_label_2
_geom_torsion_atom_site_label_3
_geom_torsion_atom_site_label_4
_geom_torsion
_geom_torsion_site_symmetry_1
_geom_torsion_site_symmetry_4
O6 C5 C7 C21 164.2(2) . .
O5 C5 C7 C21 -14.8(3) . .
O6 C5 C7 C13 -15.9(3) . .
O5 C5 C7 C13 165.12(17) . .
C10 C2 C9 C16 -0.7(4) . .
C10 C2 C9 C11 178.9(2) . .
C9 C2 C10 C1 0.0(3) . .
C23 C1 C10 C2 0.6(3) . .
C1 C1 C10 C2 -178.9(2) 2_856 .
C2 C9 C11 O4 176.2(3) . .
C16 C9 C11 O4 -4.1(4) . .
C2 C9 C11 N2 -2.8(4) . .
C16 C9 C11 N2 176.8(2) . .
C14 C6 C12 N1 0.6(3) . .
N2 C6 C12 N1 -179.36(19) . .
C21 C7 C13 C7 0.17(14) . 2_657
C5 C7 C13 C7 -179.7(2) . 2_657
C12 C6 C14 C18 -0.3(3) . .
N2 C6 C14 C18 179.6(2) . .
C2 C9 C16 C23 0.8(4) . .
C11 C9 C16 C23 -178.8(2) . .
C17 C3 C17 C15 -2.1(5) 6 .
C17 C3 C17 C4 176.75(19) 6 .
C19 C15 C17 C3 -0.3(5) . .
C19 C15 C17 C4 -179.2(3) . .
O1 C4 C17 C3 -166.5(3) . .
O2 C4 C17 C3 12.4(4) . .
O1 C4 C17 C15 12.4(4) . .
O2 C4 C17 C15 -168.7(2) . .
C6 C14 C18 C8 -0.1(4) . .
N1 C8 C18 C14 0.2(4) . .
C17 C15 C19 C15 2.6(7) . 6
C17 C15 C19 C22 -176.5(4) . .
C13 C7 C21 C20 -0.3(3) . .
C5 C7 C21 C20 179.56(17) . .
C21 C20 C21 C7 0.17(14) 2_657 .
C24 C20 C21 C7 -179.83(14) . .
C15 C19 C22 O3 1.3(8) . .
C15 C19 C22 O3 -177.9(5) 6 .
C15 C19 C22 O3 177.9(5) . 6
C15 C19 C22 O3 -1.3(8) 6 6
C9 C16 C23 C1 -0.2(4) . .
C10 C1 C23 C16 -0.5(4) . .
C1 C1 C23 C16 179.0(3) 2_856 .
C21 C20 C24 O7 -72.35(13) . 2_657
C21 C20 C24 O7 107.65(13) 2_657 2_657
C21 C20 C24 O7 107.65(13) . .
C21 C20 C24 O7 -72.35(13) 2_657 .
C18 C8 N1 C12 0.1(3) . .
C18 C8 N1 Zn1 177.29(17) . .
C6 C12 N1 C8 -0.4(3) . .
C6 C12 N1 Zn1 -177.55(15) . .
O4 C11 N2 C6 -2.9(4) . .
C9 C11 N2 C6 176.1(2) . .
C14 C6 N2 C11 -157.8(2) . .
C12 C6 N2 C11 22.1(4) . .
O11 C25 N3 C26 -5.4(10) 6 .
O11 C25 N3 C26 -175.6(6) . .
O11 C25 N3 C26 175.6(6) 6 6
O11 C25 N3 C26 5.4(10) . 6
O1 C4 O2 Zn1 8.3(3) . .
C17 C4 O2 Zn1 -170.60(16) . .
O6 C5 O5 Zn1 -0.1(3) . .
C7 C5 O5 Zn1 178.80(14) . .
O7 C24 O7 Zn1 175.99(18) 2_657 8_455
C20 C24 O7 Zn1 -4.01(18) . 8_455
C4 O2 Zn1 O5 54.87(18) . .
C4 O2 Zn1 O7 177.76(16) . 8
C4 O2 Zn1 N1 -69.05(17) . .
C5 O5 Zn1 O2 52.84(19) . .
C5 O5 Zn1 O7 -62.70(17) . 8
C5 O5 Zn1 N1 -176.06(16) . .
C8 N1 Zn1 O2 140.57(15) . .
C12 N1 Zn1 O2 -42.28(18) . .
C8 N1 Zn1 O5 4.64(17) . .
C12 N1 Zn1 O5 -178.21(16) . .
C8 N1 Zn1 O7 -112.57(16) . 8
C12 N1 Zn1 O7 64.58(17) . 8

loop_
_platon_squeeze_void_nr
_platon_squeeze_void_average_x
_platon_squeeze_void_average_y
_platon_squeeze_void_average_z
_platon_squeeze_void_volume
_platon_squeeze_void_count_electrons
_platon_squeeze_void_content
1 0.000 0.000 0.004 787 128 ' '
2 0.499 0.500 0.105 787 128 ' '
